data_4331413
loop_
_publ_author_name
'Park, Y.'
'Kanatzidis, M.G.'

_publ_section_title
;
 Au Cu Se4: a mixed polychalcogenide with (Se3)(2-) and Se(2-) anions
;
_journal_name_full 'Inorganic Chemistry'
_journal_page_first 5913
_journal_page_last 5916
_journal_paper_doi 10.1021/ic001471p
_journal_volume 40
_journal_year 2001
_chemical_formula_sum 'Au Cu Se4'
_space_group_IT_number 11
_symmetry_space_group_name_Hall '-P 2yb'
_symmetry_space_group_name_H-M 'P 1 21/m 1'
_cell_angle_alpha 90
_cell_angle_beta 93.33
_cell_angle_gamma 90
_cell_formula_units_Z 2
_cell_length_a 4.318
_cell_length_b 7.447
_cell_length_c 8.099
_cell_volume 259.993
_citation_journal_id_ASTM INOCAJ
_cod_data_source_file gold_169.cif
_cod_data_source_block Au1Cu1Se4
_cod_original_cell_volume 259.9929
_cod_original_formula_sum 'Au1 Cu1 Se4'
_cod_database_code 4331413

loop_
_symmetry_equiv_pos_as_xyz
x,y,z
-x,y+1/2,-z
-x,-y,-z
x,-y-1/2,z

loop_
_atom_site_label
_atom_site_type_symbol
_atom_site_fract_x
_atom_site_fract_y
_atom_site_fract_z
_atom_site_occupancy
_atom_site_U_iso_or_equiv
Au1 Au+3 0.5 0 0 1 0.0
Se2 Se 0.0742 0.25 0.6384 1 0.0
Se1 Se 0.4162 0.0013 0.6951 1 0.0
Cu1 Cu+1 -0.0248 0.25 0.3423 1 0.0
Se3 Se-2 0.1445 0.25 0.0623 1 0.0
